data_1519007
loop_
_publ_author_name
'Massa, W.'
'Yakubovich, O. V.'
'Dem Yanetz, L. N.'

_publ_section_title
;
 New open framework in the structure of K3[Cu3FZn2(PO4)4]
;
_journal_name_full 'Solid State Sciences'
_journal_page_first 109
_journal_page_last 118
_journal_volume 1
_journal_year 1999
_chemical_formula_sum 'Cu3 F K3 O16 P4 Zn2'
_chemical_formula_weight 837.54
_space_group_IT_number 15
_symmetry_cell_setting monoclinic
_symmetry_Int_Tables_number 15
_symmetry_space_group_name_Hall '-C 2yc'
_symmetry_space_group_name_H-M 'C 1 2/c 1'
_cell_angle_alpha 90
_cell_angle_beta 92.70(3)
_cell_angle_gamma 90
_cell_formula_units_Z 16
_cell_length_a 37.824(8)
_cell_length_b 9.813(2)
_cell_length_c 16.679(3)
_cell_volume 6184(2)
_diffrn_ambient_temperature 295
_diffrn_radiation_probe x-ray
_diffrn_radiation_type MoK\a
_diffrn_radiation_wavelength 0.71073
_exptl_absorpt_coefficient_mu 8.440
_exptl_crystal_density_diffrn 3.598
_exptl_crystal_F_000 6418
_refine_ls_goodness_of_fit_ref 0.806
_refine_ls_number_parameters 531
_refine_ls_number_reflns 4992
_refine_ls_R_factor_gt 0.0255
_refine_ls_wR_factor_gt 0.0572
_cod_data_source_file SSS-1999-1-109-119.cif
_cod_data_source_block K3Cu3
_cod_depositor_comments 'last page modified : 118 instead of 119'
_cod_original_sg_symbol_H-M 'C 2/c'
_cod_database_code 1519007

loop_
_symmetry_equiv_pos_site_id
_symmetry_equiv_pos_as_xyz
1 x,y,z
2 -x,y,1/2-z
3 -x,-y,-z
4 x,-y,1/2+z
5 1/2+x,1/2+y,z
6 1/2-x,1/2+y,1/2-z
7 1/2-x,1/2-y,-z
8 1/2+x,1/2-y,1/2+z

loop_
_atom_site_label
_atom_site_type_symbol
_atom_site_thermal_displace_type
_atom_site_fract_x
_atom_site_fract_y
_atom_site_fract_z
_atom_site_occupancy
_atom_site_U_iso_or_equiv
_atom_site_calc_flag
_atom_site_refinement_flags
_atom_site_disorder_assembly
_atom_site_disorder_group
Zn1 Zn Uiso 0.42135(1) -0.02447(5) 0.22911(4) 1.000 0.0096(1) . . . .
Zn2 Zn Uiso 0.16786(1) 0.72432(5) 0.22876(3) 1.000 0.0089(1) . . . .
Zn3 Zn Uiso 0.32539(1) 0.73182(5) 0.25796(4) 1.000 0.0108(1) . . . .
Zn4 Zn Uiso 0.41956(1) 0.48029(5) 0.23715(4) 1.000 0.0098(1) . . . .
Cu1 Cu Uiso 0.48737(1) 0.25278(6) 0.47916(4) 0.976(1) 0.0117(1) . . . .
Cu2 Cu Uiso 0.30939(1) 0.75597(5) 0.06392(3) 1.000 0.0103(1) . . . .
Cu3 Cu Uiso 0.44078(1) 0.51040(5) 0.43350(3) 1.000 0.0098(1) . . . .
Cu4 Cu Uiso 0.19609(1) 0.72465(5) 0.42386(3) 1.000 0.0116(1) . . . .
Cu5 Cu Uiso 0.23923(2) 1.00141(6) 0.48372(4) 0.976(1) 0.0130(1) . . . .
Cu6 Cu Uiso 0.44591(1) -0.03075(5) 0.42244(3) 1.000 0.0111(1) . . . .
P1 P Uiso 0.52392(3) -0.00849(11) 0.40447(7) 1.000 0.0073(2) . . . .
P2 P Uiso 0.27420(3) 0.74375(11) 0.40298(7) 1.000 0.0069(2) . . . .
P3 P Uiso 0.41353(3) 0.22539(10) 0.33905(7) 1.000 0.0071(2) . . . .
P4 P Uiso 0.16227(3) 0.97330(10) 0.33939(7) 1.000 0.0079(2) . . . .
P5 P Uiso 0.48119(3) 0.49735(11) 0.10381(7) 1.000 0.0066(2) . . . .
P6 P Uiso 0.34307(3) 0.98529(11) 0.16169(7) 1.000 0.0077(2) . . . .
P7 P Uiso 0.23152(2) 0.74474(11) 0.10360(7) 1.000 0.0062(2) . . . .
P8 P Uiso 0.40426(2) 0.73408(10) 0.33516(7) 1.000 0.0079(2) . . . .
Cu1A Cu Uiso 0.5092(7) 0.253(3) 0.5168(18) 0.024(1) 0.0117(1) . . . .
Cu5A Cu Uiso 0.2623(5) 0.994(2) 0.5192(13) 0.024(1) 0.0130(1) . . . .
F1 F Uiso 0.40185(5) 0.5272(2) 0.49727(14) 1.000 0.0153(4) . . . .
F2 F Uiso 0.34775(5) 0.7764(2) -0.00119(14) 1.000 0.0168(5) . . . .
O1 O Uiso 0.42119(8) -0.2159(3) 0.2588(2) 1.000 0.0167(7) . . . .
O2 O Uiso 0.32138(8) 0.5369(3) 0.2342(2) 1.000 0.0146(7) . . . .
O3 O Uiso 0.16953(8) 0.8139(3) 0.3343(2) 1.000 0.0118(6) . . . .
O4 O Uiso 0.37767(7) 0.4940(3) 0.1641(2) 1.000 0.0152(6) . . . .
O5 O Uiso 0.48957(6) 0.0765(2) 0.41693(17) 1.000 0.0126(5) . . . .
O6 O Uiso 0.12602(7) 0.7515(3) 0.1609(2) 1.000 0.0148(6) . . . .
O7 O Uiso 0.33886(7) 0.8265(3) 0.1586(2) 1.000 0.0093(6) . . . .
O8 O Uiso 0.28376(7) 0.7705(3) 0.31717(19) 1.000 0.0127(6) . . . .
O9 O Uiso 0.26952(6) 0.7838(3) 0.12913(17) 1.000 0.0134(5) . . . .
O10 O Uiso 0.32052(8) 0.5231(3) 0.0823(2) 1.000 0.0146(6) . . . .
O11 O Uiso 0.17631(8) 0.5448(3) 0.4130(2) 1.000 0.0166(7) . . . .
O12 O Uiso 0.17314(8) 0.5334(3) 0.2605(2) 1.000 0.0152(7) . . . .
O13 O Uiso 0.38214(8) 0.0237(3) 0.1588(2) 1.000 0.0167(7) . . . .
O14 O Uiso 0.42165(8) -0.2017(3) 0.4113(2) 1.000 0.0168(7) . . . .
O15 O Uiso 0.42882(8) 0.2883(3) 0.2634(2) 1.000 0.0141(7) . . . .
O16 O Uiso 0.27162(8) 1.0912(3) 0.4143(2) 1.000 0.0125(7) . . . .
O17 O Uiso 0.28000(6) 0.6732(2) -0.02683(16) 1.000 0.0110(5) . . . .
O18 O Uiso 0.23447(9) 0.9077(3) 0.5859(2) 1.000 0.0132(7) . . . .
O19 O Uiso 0.52097(8) 0.3430(3) 0.4113(2) 1.000 0.0120(7) . . . .
O20 O Uiso 0.48103(6) 0.5404(2) 0.37025(17) 1.000 0.0125(5) . . . .
O21 O Uiso 0.36482(7) 0.7624(3) 0.3344(2) 1.000 0.0175(7) . . . .
O22 O Uiso 0.43199(8) 0.2761(3) 0.4161(2) 1.000 0.0146(7) . . . .
O23 O Uiso 0.46942(6) 0.4263(2) 0.52508(16) 1.000 0.0094(5) . . . .
O24 O Uiso 0.20790(7) 0.7836(3) 0.1711(2) 1.000 0.0133(6) . . . .
O25 O Uiso 0.19583(6) 0.7113(3) 0.53805(17) 1.000 0.0165(6) . . . .
O26 O Uiso 0.46565(7) 0.0145(3) 0.18144(19) 1.000 0.0137(6) . . . .
O27 O Uiso 0.44675(7) -0.0434(3) 0.53670(17) 1.000 0.0159(6) . . . .
O28 O Uiso 0.24037(6) 0.8295(2) 0.41958(17) 1.000 0.0122(5) . . . .
O29 O Uiso 0.45681(7) 0.5389(3) 0.1697(2) 1.000 0.0127(6) . . . .
O30 O Uiso 0.41053(7) 0.5766(3) 0.3385(2) 1.000 0.0100(6) . . . .
O31 O Uiso 0.41986(8) 0.0663(3) 0.3341(2) 1.000 0.0129(7) . . . .
O32 O Uiso 0.48409(9) 0.1592(3) 0.5821(2) 1.000 0.0152(7) . . . .
K1 K Uiso 0.34487(3) 1.00478(11) -0.08006(7) 1.000 0.0234(2) . . . .
K2 K Uiso 0.50000 0.23943(18) 0.25000 1.000 0.0186(3) . . . .
K3 K Uiso 0.40702(3) 0.74578(10) 0.58244(7) 1.000 0.0216(2) . . . .
K4 K Uiso 0.40565(2) 0.71084(9) 0.07744(7) 1.000 0.0191(2) . . . .
K5 K Uiso 0.50000 0.73635(17) 0.25000 1.000 0.0190(3) . . . .
K6 K Uiso 0.34296(3) 0.47300(10) 0.42007(7) 1.000 0.0193(2) . . . .
K7 K Uiso 0.24973(2) 0.49050(16) 0.25318(5) 1.000 0.0178(3) . . . .

loop_
_atom_type_symbol
_atom_type_description
_atom_type_scat_dispersion_real
_atom_type_scat_dispersion_imag
_atom_type_scat_source
Cu Cu 0.3201 1.2651 ' International Tables Vol C Tables 4.2.6.8 and 6.1.1.4'
F F 0.0171 0.0103 ' International Tables Vol C Tables 4.2.6.8 and 6.1.1.4'
K K 0.2009 0.2494 ' International Tables Vol C Tables 4.2.6.8 and 6.1.1.4'
O O 0.0106 0.0060 ' International Tables Vol C Tables 4.2.6.8 and 6.1.1.4'
P P 0.1023 0.0942 ' International Tables Vol C Tables 4.2.6.8 and 6.1.1.4'
Zn Zn 0.2839 1.4301 ' International Tables Vol C Tables 4.2.6.8 and 6.1.1.4'

loop_
_geom_angle_atom_site_label_1
_geom_angle_atom_site_label_2
_geom_angle_atom_site_label_3
_geom_angle
_geom_angle_site_symmetry_1
_geom_angle_site_symmetry_2
_geom_angle_site_symmetry_3
_geom_angle_publ_flag
O1 Zn1 O13 112.64(13) . . . yes
O1 Zn1 O26 108.08(13) . . . yes
O1 Zn1 O31 102.14(14) . . . yes
O13 Zn1 O26 111.31(14) . . . yes
O13 Zn1 O31 112.40(14) . . . yes
O26 Zn1 O31 109.84(13) . . . yes
O3 Zn2 O6 117.16(13) . . . yes
O3 Zn2 O12 100.81(14) . . . yes
O3 Zn2 O24 108.65(13) . . . yes
O6 Zn2 O12 111.32(13) . . . yes
O6 Zn2 O24 108.06(14) . . . yes
O12 Zn2 O24 110.66(13) . . . yes
O2 Zn3 O7 107.97(14) . . . yes
O2 Zn3 O8 103.76(13) . . . yes
O2 Zn3 O21 109.52(13) . . . yes
O7 Zn3 O8 125.49(13) . . . yes
O7 Zn3 O21 104.86(13) . . . yes
O8 Zn3 O21 104.67(13) . . . yes
O4 Zn4 O15 109.61(13) . . . yes
O4 Zn4 O29 102.02(13) . . . yes
O4 Zn4 O30 109.36(13) . . . yes
O15 Zn4 O29 106.77(13) . . . yes
O15 Zn4 O30 107.69(14) . . . yes
O29 Zn4 O30 120.99(13) . . . yes
O5 Cu1 O19 92.68(12) . . . yes
O5 Cu1 O22 84.80(11) . . . yes
O5 Cu1 O23 161.58(10) . . . yes
O5 Cu1 O32 93.14(12) . . . yes
O19 Cu1 O22 106.98(13) . . . yes
O19 Cu1 O23 94.47(12) . . . yes
O19 Cu1 O32 142.30(14) . . . yes
O22 Cu1 O23 76.88(11) . . . yes
O22 Cu1 O32 110.64(13) . . . yes
O23 Cu1 O32 91.54(12) . . . yes
O14 Cu1A O20 75.8(7) 3_656 . 3_666 yes
O20 Cu1A O27 133.2(10) 3_666 . 3_656 yes
O5 Cu1A O14 113.2(10) . . 3_656 yes
O5 Cu1A O27 56.2(6) . . 3_656 yes
O5 Cu1A O20 170.3(11) . . 3_666 yes
O19 Cu1A O23 84.3(11) . . . yes
O19 Cu1A O32 156.5(17) . . . yes
O14 Cu1A O19 101.8(10) 3_656 . . yes
O19 Cu1A O27 83.5(9) . . 3_656 yes
O19 Cu1A O20 104.0(11) . . 3_666 yes
O23 Cu1A O32 88.6(11) . . . yes
O14 Cu1A O23 134.2(12) 3_656 . . yes
O23 Cu1A O27 164.9(14) . . 3_656 yes
O20 Cu1A O23 58.8(7) 3_666 . . yes
O5 Cu1A O19 78.1(10) . . . yes
O5 Cu1A O23 112.5(11) . . . yes
O5 Cu1A O32 84.1(11) . . . yes
O14 Cu1A O27 57.6(5) 3_656 . 3_656 yes
O20 Cu1A O32 91.2(12) 3_666 . . yes
O14 Cu1A O32 99.2(12) 3_656 . . yes
O27 Cu1A O32 99.2(12) 3_656 . . yes
F2 Cu2 O17 91.31(10) . . . yes
F2 Cu2 O11 80.05(9) . . 6_555 yes
O7 Cu2 O9 85.83(12) . . . yes
O7 Cu2 O10 98.25(12) . . . yes
O9 Cu2 O17 93.60(11) . . . yes
O9 Cu2 O11 86.13(11) . . 6_555 yes
O10 Cu2 O17 78.09(10) . . . yes
O10 Cu2 O11 154.55(10) . . 6_555 yes
O7 Cu2 O17 176.10(11) . . . yes
O7 Cu2 O11 57.87(11) . . 6_555 yes
O9 Cu2 O10 101.88(12) . . . yes
F2 Cu2 O10 92.36(10) . . . yes
F2 Cu2 O7 90.15(11) . . . yes
F2 Cu2 O9 165.62(11) . . . yes
O11 Cu2 O17 125.97(9) 6_555 . . yes
O20 Cu3 O22 101.23(10) . . . yes
O20 Cu3 O23 93.89(11) . . . yes
F1 Cu3 O14 77.89(9) . . 1_565 yes
O14 Cu3 O20 88.87(9) 1_565 . . yes
O22 Cu3 O23 76.05(10) . . . yes
O22 Cu3 O30 98.45(12) . . . yes
O14 Cu3 O22 153.84(10) 1_565 . . yes
O23 Cu3 O30 174.49(11) . . . yes
O14 Cu3 O23 127.77(9) 1_565 . . yes
O20 Cu3 O30 87.37(12) . . . yes
F1 Cu3 O20 166.04(9) . . . yes
F1 Cu3 O22 92.65(10) . . . yes
F1 Cu3 O23 90.84(10) . . . yes
F1 Cu3 O30 89.18(11) . . . yes
O14 Cu3 O30 57.57(11) 1_565 . . yes
O11 Cu4 O18 86.22(11) . . 7_566 yes
O25 Cu4 O28 96.68(12) . . . yes
O11 Cu4 O28 143.52(12) . . . yes
O18 Cu4 O28 57.70(9) 7_566 . . yes
O3 Cu4 O25 139.63(13) . . . yes
O3 Cu4 O28 98.32(12) . . . yes
O3 Cu4 O18 125.47(12) . . 7_566 yes
O11 Cu4 O25 90.62(14) . . . yes
O18 Cu4 O25 94.10(10) 7_566 . . yes
O3 Cu4 O11 98.90(13) . . . yes
O18 Cu5 O28 94.29(12) . . . yes
O16 Cu5 O18 145.39(15) . . . yes
O16 Cu5 O28 91.94(12) . . . yes
O10 Cu5 O16 106.55(13) 6_555 . . yes
O16 Cu5 O17 94.77(12) . . 6_555 yes
O10 Cu5 O17 75.26(11) 6_555 . 6_555 yes
O10 Cu5 O18 108.00(13) 6_555 . . yes
O17 Cu5 O18 91.91(12) 6_555 . . yes
O10 Cu5 O28 82.92(10) 6_555 . . yes
O17 Cu5 O28 158.18(11) 6_555 . . yes
O9 Cu5A O16 100.3(7) 4_575 . . yes
O16 Cu5A O17 81.0(7) . . 6_555 yes
O16 Cu5A O28 78.0(7) . . . yes
O17 Cu5A O18 84.2(7) 6_555 . . yes
O11 Cu5A O18 101.8(9) 7_566 . . yes
O18 Cu5A O25 103.6(8) . . 7_566 yes
O11 Cu5A O16 105.0(8) 7_566 . . yes
O16 Cu5A O25 85.4(7) . . 7_566 yes
O18 Cu5A O28 85.3(8) . . . yes
O9 Cu5A O18 90.2(8) 4_575 . . yes
O16 Cu5A O18 152.9(12) . . . yes
O9 Cu5A O11 76.9(5) 4_575 . 7_566 yes
O9 Cu5A O25 137.8(7) 4_575 . 7_566 yes
O11 Cu5A O17 133.0(9) 7_566 . 6_555 yes
O17 Cu5A O25 162.5(10) 6_555 . 7_566 yes
O11 Cu5A O25 61.4(4) 7_566 . 7_566 yes
O17 Cu5A O28 108.5(8) 6_555 . . yes
O11 Cu5A O28 118.4(8) 7_566 . . yes
O25 Cu5A O28 57.5(4) 7_566 . . yes
O9 Cu5A O17 56.4(4) 4_575 . 6_555 yes
O9 Cu5A O28 164.7(8) 4_575 . . yes
O31 Cu6 O32 127.27(12) . . 3_656 yes
O5 Cu6 O27 96.15(12) . . . yes
O14 Cu6 O31 97.46(13) . . . yes
O14 Cu6 O32 92.86(11) . . 3_656 yes
O27 Cu6 O31 139.42(13) . . . yes
O27 Cu6 O32 91.45(11) . . 3_656 yes
O5 Cu6 O14 149.78(12) . . . yes
O14 Cu6 O27 91.45(14) . . . yes
O5 Cu6 O31 95.60(12) . . . yes
O5 Cu6 O32 57.84(9) . . 3_656 yes
O5 P1 O26 107.44(16) . . 2_655 yes
O26 P1 O27 109.98(17) 2_655 . 3_656 yes
O26 P1 O32 110.10(18) 2_655 . 3_656 yes
O27 P1 O32 111.72(18) 3_656 . 3_656 yes
O5 P1 O32 108.94(17) . . 3_656 yes
O5 P1 O27 108.55(16) . . 3_656 yes
O8 P2 O18 110.10(18) . . 7_566 yes
O8 P2 O28 107.88(16) . . . yes
O18 P2 O25 110.94(18) 7_566 . 7_566 yes
O25 P2 O28 108.54(16) 7_566 . . yes
O8 P2 O25 110.77(16) . . 7_566 yes
O18 P2 O28 108.52(16) 7_566 . . yes
O15 P3 O22 112.74(18) . . . yes
O15 P3 O31 106.79(18) . . . yes
O6 P3 O15 109.92(18) 6_545 . . yes
O22 P3 O31 107.64(18) . . . yes
O6 P3 O31 108.55(17) 6_545 . . yes
O6 P3 O22 111.00(19) 6_545 . . yes
O2 P4 O3 106.28(18) 6_555 . . yes
O3 P4 O4 107.61(17) . . 6_555 yes
O2 P4 O4 110.61(18) 6_555 . 6_555 yes
O2 P4 O10 112.73(18) 6_555 . 6_555 yes
O3 P4 O10 107.18(18) . . 6_555 yes
O4 P4 O10 112.07(19) 6_555 . 6_555 yes
O19 P5 O23 108.95(16) 2_655 . 4_564 yes
O20 P5 O23 109.32(15) 2_655 . 4_564 yes
O19 P5 O20 111.07(16) 2_655 . 2_655 yes
O19 P5 O29 110.66(18) 2_655 . . yes
O20 P5 O29 108.10(17) 2_655 . . yes
O23 P5 O29 108.70(16) 4_564 . . yes
O7 P6 O11 107.97(18) . . 6_555 yes
O7 P6 O12 106.83(18) . . 6_555 yes
O7 P6 O13 109.95(16) . . 1_565 yes
O11 P6 O12 112.05(18) 6_555 . 6_555 yes
O11 P6 O13 107.87(18) 6_555 . 1_565 yes
O12 P6 O13 112.09(18) 6_555 . 1_565 yes
O9 P7 O24 107.99(17) . . . yes
O9 P7 O16 111.25(17) . . 6_545 yes
O9 P7 O17 108.81(15) . . 7_565 yes
O16 P7 O24 110.30(18) 6_545 . . yes
O17 P7 O24 109.16(16) 7_565 . . yes
O16 P7 O17 109.30(16) 6_545 . 7_565 yes
O14 P8 O21 108.31(18) 1_565 . . yes
O1 P8 O14 112.07(17) 1_565 . 1_565 yes
O1 P8 O30 106.11(17) 1_565 . . yes
O14 P8 O30 108.50(18) 1_565 . . yes
O21 P8 O30 109.19(16) . . . yes
O1 P8 O21 112.55(18) 1_565 . . yes
Zn1 O1 P8 121.86(19) . . 1_545 yes
Zn3 O2 P4 121.97(19) . . 6_545 yes
Zn2 O3 Cu4 118.35(15) . . . yes
Zn2 O3 P4 119.28(19) . . . yes
Cu4 O3 P4 118.73(19) . . . yes
Zn4 O4 P4 141.9(2) . . 6_545 yes
Cu1 O5 Cu6 112.31(12) . . . yes
Cu1 O5 P1 125.34(15) . . . yes
Cu6 O5 P1 115.18(12) . . . yes
Cu1A O5 Cu6 124.5(6) . . . yes
Cu1A O5 P1 103.7(6) . . . yes
Zn2 O6 P3 139.6(2) . . 6_555 yes
Zn3 O7 Cu2 109.84(14) . . . yes
Zn3 O7 P6 117.85(19) . . . yes
Cu2 O7 P6 114.80(18) . . . yes
Zn3 O8 P2 133.16(19) . . . yes
Cu2 O9 P7 124.05(18) . . . yes
Cu2 O9 Cu5A 78.4(4) . . 4_574 yes
Cu5A O9 P7 87.3(4) 4_574 . . yes
Cu2 O10 Cu5 82.59(10) . . 6_545 yes
Cu2 O10 P4 119.72(18) . . 6_545 yes
Cu5 O10 P4 134.65(18) 6_545 . 6_545 yes
Cu2 O11 Cu4 144.43(15) 6_545 . . yes
Cu4 O11 P6 126.6(2) . . 6_545 yes
Cu4 O11 Cu5A 75.8(5) . . 7_566 yes
Cu2 O11 P6 79.33(13) 6_545 . 6_545 yes
Cu2 O11 Cu5A 68.8(4) 6_545 . 7_566 yes
Cu5A O11 P6 133.8(5) 7_566 . 6_545 yes
Zn2 O12 P6 118.94(18) . . 6_545 yes
Zn1 O13 P6 130.2(2) . . 1_545 yes
Cu3 O14 Cu6 135.72(14) 1_545 . . yes
Cu6 O14 P8 128.5(2) . . 1_545 yes
Cu1A O14 Cu6 72.0(6) 3_656 . . yes
Cu3 O14 P8 78.64(12) 1_545 . 1_545 yes
Cu1A O14 Cu3 64.2(6) 3_656 . 1_545 yes
Cu1A O14 P8 128.3(6) 3_656 . 1_545 yes
Zn4 O15 P3 119.82(19) . . . yes
Cu5 O16 P7 121.06(19) . . 6_555 yes
Cu5A O16 P7 127.6(6) . . 6_555 yes
Cu2 O17 Cu5 105.66(12) . . 6_545 yes
Cu2 O17 Cu5A 127.4(5) . . 6_545 yes
Cu2 O17 P7 122.30(13) . . 7_565 yes
Cu5 O17 P7 130.10(15) 6_545 . 7_565 yes
Cu5A O17 P7 105.2(5) 6_545 . 7_565 yes
Cu4 O18 Cu5 92.31(13) 7_566 . . yes
Cu5 O18 P2 126.2(2) . . 7_566 yes
Cu4 O18 Cu5A 67.7(6) 7_566 . . yes
Cu5A O18 P2 132.2(7) . . 7_566 yes
Cu4 O18 P2 77.03(13) 7_566 . 7_566 yes
Cu1 O19 P5 120.71(19) . . 2_655 yes
Cu1A O19 P5 123.8(9) . . 2_655 yes
Cu3 O20 P5 123.84(17) . . 2_655 yes
Cu1A O20 Cu3 79.8(6) 3_666 . . yes
Cu1A O20 P5 85.3(6) 3_666 . 2_655 yes
Zn3 O21 P8 134.6(2) . . . yes
Cu1 O22 Cu3 85.43(11) . . . yes
Cu1 O22 P3 136.40(19) . . . yes
Cu3 O22 P3 118.98(18) . . . yes
Cu1 O23 Cu3 103.85(12) . . . yes
Cu1 O23 P5 130.06(15) . . 4_565 yes
Cu1A O23 Cu3 126.5(8) . . . yes
Cu3 O23 P5 124.46(13) . . 4_565 yes
Cu1A O23 P5 104.3(7) . . 4_565 yes
Zn2 O24 P7 143.1(2) . . . yes
Cu4 O25 P2 125.65(16) . . 7_566 yes
Cu4 O25 Cu5A 71.0(5) . . 7_566 yes
Cu5A O25 P2 90.8(4) 7_566 . 7_566 yes
Zn1 O26 P1 128.95(18) . . 2_655 yes
Cu6 O27 P1 126.51(17) . . 3_656 yes
Cu1A O27 Cu6 73.4(6) 3_656 . . yes
Cu1A O27 P1 91.4(6) 3_656 . 3_656 yes
Cu4 O28 Cu5 112.43(12) . . . yes
Cu4 O28 P2 115.39(12) . . . yes
Cu4 O28 Cu5A 125.8(5) . . . yes
Cu5 O28 P2 125.88(15) . . . yes
Cu5A O28 P2 102.8(5) . . . yes
Zn4 O29 P5 145.4(2) . . . yes
Zn4 O30 Cu3 113.73(14) . . . yes
Zn4 O30 P8 118.24(19) . . . yes
Cu3 O30 P8 115.18(18) . . . yes
Zn1 O31 Cu6 114.26(15) . . . yes
Zn1 O31 P3 120.25(19) . . . yes
Cu6 O31 P3 120.50(19) . . . yes
Cu1 O32 Cu6 94.84(13) . . 3_656 yes
Cu1 O32 P1 127.2(2) . . 3_656 yes
Cu1A O32 Cu6 72.1(9) . . 3_656 yes
Cu1A O32 P1 136.1(10) . . 3_656 yes
Cu6 O32 P1 76.92(13) 3_656 . 3_656 yes

loop_
_geom_bond_atom_site_label_1
_geom_bond_atom_site_label_2
_geom_bond_distance
_geom_bond_site_symmetry_1
_geom_bond_site_symmetry_2
_geom_bond_publ_flag
Zn1 O1 1.943(3) . . yes
Zn1 O13 1.906(3) . . yes
Zn1 O26 1.927(3) . . yes
Zn1 O31 1.968(3) . . yes
Zn2 O3 1.966(3) . . yes
Zn2 O6 1.920(3) . . yes
Zn2 O12 1.955(3) . . yes
Zn2 O24 1.922(3) . . yes
Zn3 O2 1.958(3) . . yes
Zn3 O7 1.987(3) . . yes
Zn3 O8 1.935(3) . . yes
Zn3 O21 1.939(3) . . yes
Zn4 O4 1.957(3) . . yes
Zn4 O15 1.962(3) . . yes
Zn4 O29 1.932(3) . . yes
Zn4 O30 1.980(3) . . yes
Cu1 O5 2.021(2) . . yes
Cu1 O19 1.953(3) . . yes
Cu1 O22 2.311(3) . . yes
Cu1 O23 1.999(2) . . yes
Cu1 O32 1.956(3) . . yes
Cu1A O14 2.87(3) . 3_656 yes
Cu1A O27 2.82(3) . 3_656 yes
Cu1A O20 2.78(3) . 3_666 yes
Cu1A O5 2.49(3) . . yes
Cu1A O19 2.04(3) . . yes
Cu1A O23 2.28(3) . . yes
Cu1A O32 1.74(3) . . yes
Cu2 O17 2.007(3) . . yes
Cu2 O11 2.908(3) . 6_555 yes
Cu2 O10 2.341(3) . . yes
Cu2 F2 1.864(2) . . yes
Cu2 O7 2.012(3) . . yes
Cu2 O9 1.920(3) . . yes
Cu3 F1 1.864(2) . . yes
Cu3 O20 1.915(3) . . yes
Cu3 O22 2.339(3) . . yes
Cu3 O23 2.008(3) . . yes
Cu3 O30 2.018(3) . . yes
Cu3 O14 2.936(3) . 1_565 yes
Cu4 O3 1.966(3) . . yes
Cu4 O28 1.970(2) . . yes
Cu4 O11 1.922(3) . . yes
Cu4 O25 1.910(3) . . yes
Cu4 O18 2.941(3) . 7_566 yes
Cu5 O10 2.476(3) . 6_555 yes
Cu5 O16 1.937(3) . . yes
Cu5 O18 1.952(3) . . yes
Cu5 O28 1.999(2) . . yes
Cu5 O17 1.984(2) . 6_555 yes
Cu5A O28 2.43(2) . . yes
Cu5A O9 2.85(2) . 4_575 yes
Cu5A O17 2.385(19) . 6_555 yes
Cu5A O11 2.56(2) . 7_566 yes
Cu5A O25 2.76(2) . 7_566 yes
Cu5A O16 2.04(2) . . yes
Cu5A O18 1.78(2) . . yes
Cu6 O32 2.937(3) . 3_656 yes
Cu6 O5 1.964(2) . . yes
Cu6 O14 1.917(3) . . yes
Cu6 O27 1.909(3) . . yes
Cu6 O31 1.978(3) . . yes
P1 O5 1.566(2) . . yes
P1 O27 1.533(3) . 3_656 yes
P1 O32 1.528(3) . 3_656 yes
P1 O26 1.521(3) . 2_655 yes
P2 O18 1.535(3) . 7_566 yes
P2 O25 1.530(3) . 7_566 yes
P2 O8 1.516(3) . . yes
P2 O28 1.567(2) . . yes
P3 O22 1.517(3) . . yes
P3 O31 1.582(3) . . yes
P3 O15 1.542(3) . . yes
P3 O6 1.518(3) . 6_545 yes
P4 O10 1.513(3) . 6_555 yes
P4 O4 1.523(3) . 6_555 yes
P4 O3 1.591(3) . . yes
P4 O2 1.533(3) . 6_555 yes
P5 O29 1.523(3) . . yes
P5 O23 1.559(3) . 4_564 yes
P5 O19 1.537(3) . 2_655 yes
P5 O20 1.533(3) . 2_655 yes
P6 O12 1.536(3) . 6_555 yes
P6 O7 1.567(3) . . yes
P6 O13 1.528(3) . 1_565 yes
P6 O11 1.531(3) . 6_555 yes
P7 O16 1.540(3) . 6_545 yes
P7 O9 1.529(3) . . yes
P7 O24 1.519(3) . . yes
P7 O17 1.557(3) . 7_565 yes
P8 O14 1.538(3) . 1_565 yes
P8 O21 1.517(3) . . yes
P8 O30 1.564(3) . . yes
P8 O1 1.533(3) . 1_565 yes

loop_
_geom_torsion_atom_site_label_1
_geom_torsion_atom_site_label_2
_geom_torsion_atom_site_label_3
_geom_torsion_atom_site_label_4
_geom_torsion
_geom_torsion_site_symmetry_1
_geom_torsion_site_symmetry_2
_geom_torsion_site_symmetry_3
_geom_torsion_site_symmetry_4
_geom_torsion_publ_flag
O13 Zn1 O1 P8 -93.2(2) . . . 1_545 no
O26 Zn1 O1 P8 143.4(2) . . . 1_545 no
O31 Zn1 O1 P8 27.6(2) . . . 1_545 no
O1 Zn1 O13 P6 43.8(3) . . . 1_545 no
O26 Zn1 O13 P6 165.3(2) . . . 1_545 no
O31 Zn1 O13 P6 -71.0(3) . . . 1_545 no
O1 Zn1 O26 P1 82.7(2) . . . 2_655 no
O13 Zn1 O26 P1 -41.5(3) . . . 2_655 no
O31 Zn1 O26 P1 -166.7(2) . . . 2_655 no
O1 Zn1 O31 Cu6 34.52(18) . . . . no
O1 Zn1 O31 P3 -170.35(19) . . . . no
O13 Zn1 O31 Cu6 155.48(15) . . . . no
O13 Zn1 O31 P3 -49.4(2) . . . . no
O26 Zn1 O31 Cu6 -80.01(18) . . . . no
O26 Zn1 O31 P3 75.1(2) . . . . no
O6 Zn2 O3 Cu4 148.86(15) . . . . no
O6 Zn2 O3 P4 -52.9(2) . . . . no
O12 Zn2 O3 Cu4 27.93(19) . . . . no
O12 Zn2 O3 P4 -173.86(19) . . . . no
O24 Zn2 O3 Cu4 -88.40(18) . . . . no
O24 Zn2 O3 P4 69.8(2) . . . . no
O3 Zn2 O6 P3 -60.7(3) . . . 6_555 no
O12 Zn2 O6 P3 54.5(3) . . . 6_555 no
O24 Zn2 O6 P3 176.2(3) . . . 6_555 no
O3 Zn2 O12 P6 34.0(2) . . . 6_545 no
O6 Zn2 O12 P6 -91.0(2) . . . 6_545 no
O24 Zn2 O12 P6 148.83(19) . . . 6_545 no
O3 Zn2 O24 P7 157.5(3) . . . . no
O6 Zn2 O24 P7 -74.5(3) . . . . no
O12 Zn2 O24 P7 47.7(4) . . . . no
O7 Zn3 O2 P4 17.5(2) . . . 6_545 no
O8 Zn3 O2 P4 152.5(2) . . . 6_545 no
O21 Zn3 O2 P4 -96.2(2) . . . 6_545 no
O2 Zn3 O7 Cu2 44.86(17) . . . . no
O2 Zn3 O7 P6 178.88(17) . . . . no
O8 Zn3 O7 Cu2 -77.71(19) . . . . no
O8 Zn3 O7 P6 56.3(2) . . . . no
O21 Zn3 O7 Cu2 161.56(13) . . . . no
O21 Zn3 O7 P6 -64.4(2) . . . . no
O2 Zn3 O8 P2 76.9(3) . . . . no
O7 Zn3 O8 P2 -158.7(2) . . . . no
O21 Zn3 O8 P2 -37.9(3) . . . . no
O2 Zn3 O21 P8 59.0(3) . . . . no
O7 Zn3 O21 P8 -56.6(3) . . . . no
O8 Zn3 O21 P8 169.7(2) . . . . no
O15 Zn4 O4 P4 68.0(3) . . . 6_545 no
O29 Zn4 O4 P4 -179.1(3) . . . 6_545 no
O30 Zn4 O4 P4 -49.8(3) . . . 6_545 no
O4 Zn4 O15 P3 -93.2(2) . . . . no
O29 Zn4 O15 P3 157.0(2) . . . . no
O30 Zn4 O15 P3 25.6(2) . . . . no
O4 Zn4 O29 P5 -79.4(4) . . . . no
O15 Zn4 O29 P5 35.6(4) . . . . no
O30 Zn4 O29 P5 159.1(3) . . . . no
O4 Zn4 O30 Cu3 156.17(14) . . . . no
O4 Zn4 O30 P8 -64.0(2) . . . . no
O15 Zn4 O30 Cu3 37.12(17) . . . . no
O15 Zn4 O30 P8 176.91(16) . . . . no
O29 Zn4 O30 Cu3 -85.89(18) . . . . no
O29 Zn4 O30 P8 53.9(2) . . . . no
O19 Cu1 O5 Cu6 -153.04(15) . . . . no
O19 Cu1 O5 P1 58.2(2) . . . . no
O22 Cu1 O5 Cu6 -46.22(14) . . . . no
O22 Cu1 O5 P1 165.0(2) . . . . no
O32 Cu1 O5 Cu6 64.23(16) . . . . no
O32 Cu1 O5 P1 -84.5(2) . . . . no
O5 Cu1 O19 P5 149.3(2) . . . 2_655 no
O22 Cu1 O19 P5 63.9(2) . . . 2_655 no
O23 Cu1 O19 P5 -13.7(2) . . . 2_655 no
O32 Cu1 O19 P5 -112.1(2) . . . 2_655 no
O5 Cu1 O22 Cu3 -153.54(11) . . . . no
O5 Cu1 O22 P3 -25.2(3) . . . . no
O19 Cu1 O22 Cu3 -62.32(13) . . . . no
O19 Cu1 O22 P3 66.1(3) . . . . no
O23 Cu1 O22 Cu3 28.40(10) . . . . no
O23 Cu1 O22 P3 156.8(3) . . . . no
O32 Cu1 O22 Cu3 115.06(12) . . . . no
O32 Cu1 O22 P3 -116.6(3) . . . . no
O19 Cu1 O23 Cu3 71.74(13) . . . . no
O19 Cu1 O23 P5 -93.9(2) . . . 4_565 no
O22 Cu1 O23 Cu3 -34.67(11) . . . . no
O22 Cu1 O23 P5 159.7(2) . . . 4_565 no
O32 Cu1 O23 Cu3 -145.51(13) . . . . no
O32 Cu1 O23 P5 48.8(2) . . . 4_565 no
O5 Cu1 O32 Cu6 63.48(10) . . . 3_656 no
O5 Cu1 O32 P1 -13.8(3) . . . 3_656 no
O19 Cu1 O32 Cu6 -35.0(2) . . . 3_656 no
O19 Cu1 O32 P1 -112.2(3) . . . 3_656 no
O22 Cu1 O32 Cu6 149.11(10) . . . 3_656 no
O22 Cu1 O32 P1 71.9(3) . . . 3_656 no
O23 Cu1 O32 Cu6 -134.34(10) . . . 3_656 no
O23 Cu1 O32 P1 148.4(2) . . . 3_656 no
F2 Cu2 O7 Zn3 -145.22(13) . . . . no
F2 Cu2 O7 P6 79.23(17) . . . . no
O9 Cu2 O7 Zn3 48.61(15) . . . . no
O9 Cu2 O7 P6 -86.94(18) . . . . no
O10 Cu2 O7 Zn3 -52.82(15) . . . . no
O10 Cu2 O7 P6 171.64(17) . . . . no
O11 Cu2 O7 Zn3 136.65(17) 6_555 . . . no
O11 Cu2 O7 P6 1.10(14) 6_555 . . . no
O7 Cu2 O9 P7 -176.0(2) . . . . no
O10 Cu2 O9 P7 -78.4(2) . . . . no
O17 Cu2 O9 P7 0.1(2) . . . . no
O11 Cu2 O9 P7 126.0(2) 6_555 . . . no
F2 Cu2 O10 Cu5 -118.63(10) . . . 6_545 no
F2 Cu2 O10 P4 103.5(2) . . . 6_545 no
O7 Cu2 O10 Cu5 150.88(11) . . . 6_545 no
O7 Cu2 O10 P4 13.0(2) . . . 6_545 no
O9 Cu2 O10 Cu5 63.43(12) . . . 6_545 no
O9 Cu2 O10 P4 -74.5(2) . . . 6_545 no
O17 Cu2 O10 Cu5 -27.79(9) . . . 6_545 no
O17 Cu2 O10 P4 -165.7(2) . . . 6_545 no
O11 Cu2 O10 Cu5 169.78(19) 6_555 . . 6_545 no
O11 Cu2 O10 P4 31.9(4) 6_555 . . 6_545 no
F2 Cu2 O17 Cu5 128.95(11) . . . 6_545 no
F2 Cu2 O17 P7 -65.41(16) . . . 7_565 no
O9 Cu2 O17 Cu5 -64.58(13) . . . 6_545 no
O9 Cu2 O17 P7 101.06(18) . . . 7_565 no
O10 Cu2 O17 Cu5 36.81(11) . . . 6_545 no
O10 Cu2 O17 P7 -157.55(18) . . . 7_565 no
O11 Cu2 O17 Cu5 -152.41(10) 6_555 . . 6_545 no
O11 Cu2 O17 P7 13.2(2) 6_555 . . 7_565 no
F2 Cu2 O11 P6 -97.55(14) . . 6_555 . no
F2 Cu2 O11 Cu4 121.2(3) . . 6_555 6_555 no
O7 Cu2 O11 P6 -1.04(13) . . 6_555 . no
O7 Cu2 O11 Cu4 -142.3(3) . . 6_555 6_555 no
O9 Cu2 O11 P6 86.47(14) . . 6_555 . no
O9 Cu2 O11 Cu4 -54.8(3) . . 6_555 6_555 no
O10 Cu2 O11 P6 -23.3(3) . . 6_555 . no
O10 Cu2 O11 Cu4 -164.5(2) . . 6_555 6_555 no
O17 Cu2 O11 P6 178.12(12) . . 6_555 . no
O17 Cu2 O11 Cu4 36.9(3) . . 6_555 6_555 no
O22 Cu3 O20 P5 -74.40(18) . . . 2_655 no
O23 Cu3 O20 P5 2.13(17) . . . 2_655 no
O30 Cu3 O20 P5 -172.50(18) . . . 2_655 no
O14 Cu3 O20 P5 129.91(17) 1_565 . . 2_655 no
F1 Cu3 O22 Cu1 -118.58(11) . . . . no
F1 Cu3 O22 P3 99.6(2) . . . . no
O20 Cu3 O22 Cu1 62.89(12) . . . . no
O20 Cu3 O22 P3 -79.0(2) . . . . no
O23 Cu3 O22 Cu1 -28.37(10) . . . . no
O23 Cu3 O22 P3 -170.2(2) . . . . no
O30 Cu3 O22 Cu1 151.86(11) . . . . no
O30 Cu3 O22 P3 10.0(2) . . . . no
O14 Cu3 O22 Cu1 173.89(18) 1_565 . . . no
O14 Cu3 O22 P3 32.1(4) 1_565 . . . no
F1 Cu3 O23 Cu1 126.85(11) . . . . no
F1 Cu3 O23 P5 -66.43(17) . . . 4_565 no
O20 Cu3 O23 Cu1 -66.29(11) . . . . no
O20 Cu3 O23 P5 100.43(17) . . . 4_565 no
O22 Cu3 O23 Cu1 34.32(11) . . . . no
O22 Cu3 O23 P5 -158.96(19) . . . 4_565 no
O14 Cu3 O23 Cu1 -157.87(9) 1_565 . . . no
O14 Cu3 O23 P5 8.9(2) 1_565 . . 4_565 no
F1 Cu3 O30 Zn4 -140.64(14) . . . . no
F1 Cu3 O30 P8 78.30(17) . . . . no
O20 Cu3 O30 Zn4 52.88(14) . . . . no
O20 Cu3 O30 P8 -88.18(17) . . . . no
O22 Cu3 O30 Zn4 -48.08(16) . . . . no
O22 Cu3 O30 P8 170.86(17) . . . . no
O14 Cu3 O30 Zn4 143.21(19) 1_565 . . . no
O14 Cu3 O30 P8 2.16(13) 1_565 . . . no
F1 Cu3 O14 P8 -98.85(14) . . 1_565 . no
F1 Cu3 O14 Cu6 126.4(2) . . 1_565 1_565 no
O20 Cu3 O14 P8 85.58(14) . . 1_565 . no
O20 Cu3 O14 Cu6 -49.2(2) . . 1_565 1_565 no
O22 Cu3 O14 P8 -28.1(3) . . 1_565 . no
O22 Cu3 O14 Cu6 -162.9(2) . . 1_565 1_565 no
O23 Cu3 O14 P8 179.62(12) . . 1_565 . no
O23 Cu3 O14 Cu6 44.9(3) . . 1_565 1_565 no
O30 Cu3 O14 P8 -2.02(13) . . 1_565 . no
O30 Cu3 O14 Cu6 -136.8(3) . . 1_565 1_565 no
O11 Cu4 O3 Zn2 -49.53(19) . . . . no
O11 Cu4 O3 P4 152.1(2) . . . . no
O25 Cu4 O3 Zn2 -151.12(16) . . . . no
O25 Cu4 O3 P4 50.6(3) . . . . no
O28 Cu4 O3 Zn2 98.18(17) . . . . no
O28 Cu4 O3 P4 -60.2(2) . . . . no
O18 Cu4 O3 Zn2 42.2(2) 7_566 . . . no
O18 Cu4 O3 P4 -116.17(19) 7_566 . . . no
O3 Cu4 O11 Cu2 149.3(3) . . . 6_545 no
O3 Cu4 O11 P6 19.4(3) . . . 6_545 no
O25 Cu4 O11 Cu2 -70.1(3) . . . 6_545 no
O25 Cu4 O11 P6 160.0(2) . . . 6_545 no
O28 Cu4 O11 Cu2 32.0(4) . . . 6_545 no
O28 Cu4 O11 P6 -97.9(3) . . . 6_545 no
O18 Cu4 O11 Cu2 24.0(3) 7_566 . . 6_545 no
O18 Cu4 O11 P6 -106.0(2) 7_566 . . 6_545 no
O3 Cu4 O25 P2 -118.7(2) . . . 7_566 no
O11 Cu4 O25 P2 136.8(2) . . . 7_566 no
O28 Cu4 O25 P2 -7.4(2) . . . 7_566 no
O18 Cu4 O25 P2 50.5(2) 7_566 . . 7_566 no
O3 Cu4 O28 Cu5 87.01(15) . . . . no
O3 Cu4 O28 P2 -119.13(18) . . . . no
O11 Cu4 O28 Cu5 -155.56(18) . . . . no
O11 Cu4 O28 P2 -1.7(3) . . . . no
O25 Cu4 O28 Cu5 -55.39(15) . . . . no
O25 Cu4 O28 P2 98.47(18) . . . . no
O18 Cu4 O28 Cu5 -146.02(18) 7_566 . . . no
O18 Cu4 O28 P2 7.83(14) 7_566 . . . no
O3 Cu4 O18 P2 68.69(18) . . 7_566 . no
O3 Cu4 O18 Cu5 -164.64(13) . . 7_566 7_566 no
O11 Cu4 O18 P2 166.93(16) . . 7_566 . no
O11 Cu4 O18 Cu5 -66.41(14) . . 7_566 7_566 no
O25 Cu4 O18 P2 -102.73(15) . . 7_566 . no
O25 Cu4 O18 Cu5 23.94(14) . . 7_566 7_566 no
O28 Cu4 O18 P2 -7.41(13) . . 7_566 . no
O28 Cu4 O18 Cu5 119.26(16) . . 7_566 7_566 no
O18 Cu5 O16 P7 -113.8(3) . . . 6_555 no
O28 Cu5 O16 P7 145.8(2) . . . 6_555 no
O10 Cu5 O16 P7 62.6(2) 6_555 . . 6_555 no
O17 Cu5 O16 P7 -13.4(2) 6_555 . . 6_555 no
O16 Cu5 O18 Cu4 -36.4(3) . . . 7_566 no
O16 Cu5 O18 P2 -112.0(3) . . . 7_566 no
O28 Cu5 O18 Cu4 63.34(10) . . . 7_566 no
O28 Cu5 O18 P2 -12.3(3) . . . 7_566 no
O10 Cu5 O18 Cu4 147.28(9) 6_555 . . 7_566 no
O10 Cu5 O18 P2 71.7(3) 6_555 . . 7_566 no
O17 Cu5 O18 Cu4 -137.59(10) 6_555 . . 7_566 no
O17 Cu5 O18 P2 146.8(2) 6_555 . . 7_566 no
O16 Cu5 O28 Cu4 -151.16(15) . . . . no
O16 Cu5 O28 P2 58.3(2) . . . . no
O18 Cu5 O28 Cu4 62.91(16) . . . . no
O18 Cu5 O28 P2 -87.7(2) . . . . no
O10 Cu5 O28 Cu4 -44.72(13) 6_555 . . . no
O10 Cu5 O28 P2 164.7(2) 6_555 . . . no
O17 Cu5 O28 Cu4 -43.2(4) 6_555 . . . no
O17 Cu5 O28 P2 166.2(2) 6_555 . . . no
O16 Cu5 O10 P4 62.9(3) . . 6_555 . no
O16 Cu5 O10 Cu2 -62.16(13) . . 6_555 6_555 no
O18 Cu5 O10 P4 -119.3(3) . . 6_555 . no
O18 Cu5 O10 Cu2 115.68(12) . . 6_555 6_555 no
O28 Cu5 O10 P4 -27.0(2) . . 6_555 . no
O28 Cu5 O10 Cu2 -152.08(11) . . 6_555 6_555 no
O17 Cu5 O10 P4 153.6(3) 6_555 . 6_555 . no
O16 Cu5 O17 P7 -93.2(2) . . 6_555 4_575 no
O16 Cu5 O17 Cu2 70.90(13) . . 6_555 6_555 no
O18 Cu5 O17 P7 52.8(2) . . 6_555 4_575 no
O18 Cu5 O17 Cu2 -143.08(13) . . 6_555 6_555 no
O28 Cu5 O17 P7 159.4(2) . . 6_555 4_575 no
O28 Cu5 O17 Cu2 -36.5(3) . . 6_555 6_555 no
O14 Cu6 O5 Cu1 -160.8(2) . . . . no
O14 Cu6 O5 P1 -8.7(4) . . . . no
O27 Cu6 O5 Cu1 -57.18(15) . . . . no
O27 Cu6 O5 P1 94.94(18) . . . . no
O31 Cu6 O5 Cu1 83.91(15) . . . . no
O31 Cu6 O5 P1 -123.98(18) . . . . no
O32 Cu6 O5 Cu1 -145.01(18) 3_656 . . . no
O32 Cu6 O5 P1 7.10(14) 3_656 . . . no
O5 Cu6 O14 Cu3 31.4(4) . . . 1_545 no
O5 Cu6 O14 P8 -85.7(3) . . . 1_545 no
O27 Cu6 O14 Cu3 -73.4(2) . . . 1_545 no
O27 Cu6 O14 P8 169.4(2) . . . 1_545 no
O31 Cu6 O14 Cu3 146.3(2) . . . 1_545 no
O31 Cu6 O14 P8 29.1(3) . . . 1_545 no
O32 Cu6 O14 Cu3 18.1(2) 3_656 . . 1_545 no
O32 Cu6 O14 P8 -99.1(2) 3_656 . . 1_545 no
O5 Cu6 O27 P1 -4.7(2) . . . 3_656 no
O14 Cu6 O27 P1 146.0(2) . . . 3_656 no
O31 Cu6 O27 P1 -110.7(2) . . . 3_656 no
O32 Cu6 O27 P1 53.1(2) 3_656 . . 3_656 no
O5 Cu6 O31 Zn1 96.42(16) . . . . no
O5 Cu6 O31 P3 -58.7(2) . . . . no
O14 Cu6 O31 Zn1 -56.27(18) . . . . no
O14 Cu6 O31 P3 148.7(2) . . . . no
O27 Cu6 O31 Zn1 -157.33(15) . . . . no
O27 Cu6 O31 P3 47.6(3) . . . . no
O32 Cu6 O31 Zn1 43.1(2) 3_656 . . . no
O32 Cu6 O31 P3 -112.0(2) 3_656 . . . no
O5 Cu6 O32 P1 -6.76(13) . . 3_656 . no
O5 Cu6 O32 Cu1 120.31(16) . . 3_656 3_656 no
O14 Cu6 O32 P1 165.37(16) . . 3_656 . no
O14 Cu6 O32 Cu1 -67.56(14) . . 3_656 3_656 no
O27 Cu6 O32 P1 -103.11(15) . . 3_656 . no
O27 Cu6 O32 Cu1 23.96(14) . . 3_656 3_656 no
O31 Cu6 O32 P1 63.75(19) . . 3_656 . no
O31 Cu6 O32 Cu1 -169.18(13) . . 3_656 3_656 no
O26 P1 O5 Cu1 -105.1(2) 2_655 . . . no
O26 P1 O5 Cu6 106.97(19) 2_655 . . . no
O27 P1 O5 Cu1 13.8(2) 3_656 . . . no
O27 P1 O5 Cu6 -134.13(17) 3_656 . . . no
O32 P1 O5 Cu1 135.68(19) 3_656 . . . no
O32 P1 O5 Cu6 -12.3(2) 3_656 . . . no
O5 P1 O26 Zn1 164.59(19) . . 2_655 2_655 no
O5 P1 O27 Cu6 65.8(2) . . 3_656 3_656 no
O5 P1 O32 Cu6 7.59(15) . . 3_656 . no
O5 P1 O32 Cu1 -78.5(3) . . 3_656 3_656 no
O26 P1 O32 Cu6 -109.99(14) 2_655 . 3_656 . no
O27 P1 O32 Cu6 127.50(14) 3_656 . 3_656 . no
O28 P2 O8 Zn3 167.0(2) . . . . no
O18 P2 O8 Zn3 -74.8(3) 7_566 . . . no
O25 P2 O8 Zn3 48.3(3) 7_566 . . . no
O8 P2 O28 Cu4 105.81(19) . . . . no
O8 P2 O28 Cu5 -104.4(2) . . . . no
O18 P2 O28 Cu4 -13.5(2) 7_566 . . . no
O18 P2 O28 Cu5 136.4(2) 7_566 . . . no
O25 P2 O28 Cu4 -134.12(17) 7_566 . . . no
O25 P2 O28 Cu5 15.7(2) 7_566 . . . no
O8 P2 O18 Cu4 -109.55(14) . . 7_566 . no
O8 P2 O18 Cu5 167.2(2) . . 7_566 7_566 no
O28 P2 O18 Cu4 8.31(15) . . 7_566 . no
O28 P2 O18 Cu5 -75.0(3) . . 7_566 7_566 no
O25 P2 O18 Cu4 127.47(13) 7_566 . 7_566 . no
O8 P2 O25 Cu4 179.79(19) . . 7_566 7_566 no
O28 P2 O25 Cu4 61.5(2) . . 7_566 7_566 no
O22 P3 O15 Zn4 -72.0(2) . . . . no
O31 P3 O15 Zn4 170.03(19) . . . . no
O6 P3 O15 Zn4 52.5(2) 6_545 . . . no
O15 P3 O22 Cu1 -68.4(3) . . . . no
O15 P3 O22 Cu3 48.4(2) . . . . no
O31 P3 O22 Cu1 49.2(3) . . . . no
O31 P3 O22 Cu3 165.89(17) . . . . no
O6 P3 O22 Cu1 167.8(2) 6_545 . . . no
O6 P3 O22 Cu3 -75.4(2) 6_545 . . . no
O15 P3 O31 Zn1 -29.4(2) . . . . no
O15 P3 O31 Cu6 124.2(2) . . . . no
O22 P3 O31 Zn1 -150.74(19) . . . . no
O22 P3 O31 Cu6 2.8(3) . . . . no
O6 P3 O31 Zn1 89.0(2) 6_545 . . . no
O6 P3 O31 Cu6 -117.4(2) 6_545 . . . no
O15 P3 O6 Zn2 54.3(3) . . 6_545 6_545 no
O22 P3 O6 Zn2 179.8(3) . . 6_545 6_545 no
O31 P3 O6 Zn2 -62.1(3) . . 6_545 6_545 no
O2 P4 O3 Zn2 -36.3(2) 6_555 . . . no
O2 P4 O3 Cu4 121.8(2) 6_555 . . . no
O4 P4 O3 Zn2 82.2(2) 6_555 . . . no
O4 P4 O3 Cu4 -119.7(2) 6_555 . . . no
O10 P4 O3 Zn2 -157.07(19) 6_555 . . . no
O10 P4 O3 Cu4 1.1(2) 6_555 . . . no
O3 P4 O2 Zn3 176.96(19) . . 6_555 6_555 no
O3 P4 O4 Zn4 -69.9(3) . . 6_555 6_555 no
O3 P4 O10 Cu5 51.3(3) . . 6_555 . no
O3 P4 O10 Cu2 162.14(17) . . 6_555 6_555 no
O2 P4 O10 Cu5 -65.3(3) 6_555 . 6_555 . no
O4 P4 O10 Cu5 169.2(2) 6_555 . 6_555 . no
O19 P5 O29 Zn4 -9.7(4) 2_655 . . . no
O20 P5 O29 Zn4 -131.6(3) 2_655 . . . no
O23 P5 O29 Zn4 109.9(3) 4_564 . . . no
O29 P5 O19 Cu1 -169.81(19) . . 2_655 2_655 no
O29 P5 O20 Cu3 -179.88(17) . . 2_655 2_655 no
O29 P5 O23 Cu1 95.6(2) . . 4_564 4_564 no
O29 P5 O23 Cu3 -101.39(19) . . 4_564 4_564 no
O13 P6 O7 Zn3 108.9(2) 1_565 . . . no
O13 P6 O7 Cu2 -119.31(19) 1_565 . . . no
O11 P6 O7 Zn3 -133.70(18) 6_555 . . . no
O11 P6 O7 Cu2 -1.9(2) 6_555 . . . no
O12 P6 O7 Zn3 -13.0(2) 6_555 . . . no
O12 P6 O7 Cu2 118.84(19) 6_555 . . . no
O7 P6 O13 Zn1 -58.9(3) . . 1_565 1_565 no
O7 P6 O11 Cu2 1.19(15) . . 6_555 . no
O7 P6 O11 Cu4 154.2(2) . . 6_555 6_555 no
O13 P6 O11 Cu2 119.97(14) 1_565 . 6_555 . no
O12 P6 O11 Cu2 -116.18(15) 6_555 . 6_555 . no
O7 P6 O12 Zn2 172.74(18) . . 6_555 6_555 no
O24 P7 O9 Cu2 -179.73(19) . . . . no
O16 P7 O9 Cu2 59.1(3) 6_545 . . . no
O17 P7 O9 Cu2 -61.4(2) 7_565 . . . no
O9 P7 O24 Zn2 -140.8(3) . . . . no
O16 P7 O24 Zn2 -19.0(4) 6_545 . . . no
O17 P7 O24 Zn2 101.1(3) 7_565 . . . no
O9 P7 O16 Cu5 -49.4(3) . . 6_545 6_545 no
O24 P7 O16 Cu5 -169.23(19) . . 6_545 6_545 no
O9 P7 O17 Cu5 -21.1(2) . . 7_565 4_574 no
O9 P7 O17 Cu2 140.73(17) . . 7_565 7_565 no
O24 P7 O17 Cu5 96.6(2) . . 7_565 4_574 no
O24 P7 O17 Cu2 -101.64(19) . . 7_565 7_565 no
O30 P8 O21 Zn3 -68.2(3) . . . . no
O1 P8 O21 Zn3 49.4(3) 1_565 . . . no
O14 P8 O21 Zn3 173.9(2) 1_565 . . . no
O21 P8 O30 Zn4 99.3(2) . . . . no
O21 P8 O30 Cu3 -121.52(19) . . . . no
O1 P8 O30 Zn4 -22.3(2) 1_565 . . . no
O1 P8 O30 Cu3 116.94(19) 1_565 . . . no
O14 P8 O30 Zn4 -142.89(18) 1_565 . . . no
O14 P8 O30 Cu3 -3.7(2) 1_565 . . . no
O21 P8 O1 Zn1 62.1(3) . . 1_565 1_565 no
O30 P8 O1 Zn1 -178.52(19) . . 1_565 1_565 no
O21 P8 O14 Cu3 120.74(14) . . 1_565 . no
O21 P8 O14 Cu6 -98.6(2) . . 1_565 1_565 no
O30 P8 O14 Cu3 2.32(14) . . 1_565 . no
O30 P8 O14 Cu6 143.0(2) . . 1_565 1_565 no
O1 P8 O14 Cu3 -114.51(14) 1_565 . 1_565 . no
